data_7052817
loop_
_publ_author_name
'McConnell, Anna J.'
'Serpell, Christopher J.'
'Beer, Paul D.'

_publ_section_title
;
 Extending the family of heteroditopic calix[4]diquinone receptors for
 cooperative AND ion-pair recognition
;
_journal_issue 1
_journal_name_full 'New Journal of Chemistry'
_journal_page_first 102
_journal_paper_doi 10.1039/c1nj20708c
_journal_volume 36
_journal_year 2012
_chemical_formula_moiety 'C56 H64 N2 O10'
_chemical_formula_sum 'C56 H64 N2 O10'
_chemical_formula_weight 925.09
_chemical_melting_point ?
_space_group_IT_number 2
_symmetry_cell_setting triclinic
_symmetry_space_group_name_Hall '-P 1'
_symmetry_space_group_name_H-M 'P -1'
_atom_sites_solution_hydrogens geom
_atom_sites_solution_primary direct
_atom_sites_solution_secondary difmap
_cell_angle_alpha 98.499(1)
_cell_angle_beta 93.210(1)
_cell_angle_gamma 98.034(1)
_cell_formula_units_Z 2
_cell_length_a 13.4651(3)
_cell_length_b 13.4770(3)
_cell_length_c 13.6637(4)
_cell_measurement_reflns_used 8440
_cell_measurement_temperature 150(2)
_cell_measurement_theta_max 27.485
_cell_measurement_theta_min 5.097
_cell_volume 2420.79(10)
_computing_cell_refinement 'HKL Scalepack (Otwinowski & Minor 1997)'
_computing_data_collection 'Collect (Nonius BV, 1997-2000)'
_computing_data_reduction 'HKL Denzo and Scalepack (Otwinowski & Minor 1997)'
_computing_molecular_graphics 'Bruker SHELXTL'
_computing_publication_material 'Bruker SHELXTL'
_computing_structure_refinement 'SHELXL-97 (Sheldrick, 1997)'
_computing_structure_solution 'SHELXS-97 (Sheldrick, 1997)'
_diffrn_ambient_temperature 150(2)
_diffrn_detector_area_resol_mean 9
_diffrn_measured_fraction_theta_full 0.978
_diffrn_measured_fraction_theta_max 0.978
_diffrn_measurement_device_type KappaCCD
_diffrn_measurement_method CCD
_diffrn_radiation_monochromator graphite
_diffrn_radiation_source 'fine-focus sealed tube'
_diffrn_radiation_type MoK\a
_diffrn_radiation_wavelength 0.71073
_diffrn_reflns_av_R_equivalents 0.0669
_diffrn_reflns_av_sigmaI/netI 0.1308
_diffrn_reflns_limit_h_max 17
_diffrn_reflns_limit_h_min -17
_diffrn_reflns_limit_k_max 17
_diffrn_reflns_limit_k_min -17
_diffrn_reflns_limit_l_max 17
_diffrn_reflns_limit_l_min -17
_diffrn_reflns_number 17257
_diffrn_reflns_theta_full 27.42
_diffrn_reflns_theta_max 27.42
_diffrn_reflns_theta_min 5.10
_exptl_absorpt_coefficient_mu 0.087
_exptl_absorpt_correction_T_max 0.992
_exptl_absorpt_correction_T_min 0.923
_exptl_absorpt_correction_type multi-scan
_exptl_absorpt_process_details 'DENZO/SCALEPACK (Otwinowski & Minor, 1997)'
_exptl_crystal_colour clear_intense_yellow
_exptl_crystal_density_diffrn 1.269
_exptl_crystal_density_meas ?
_exptl_crystal_density_method 'not measured'
_exptl_crystal_description block
_exptl_crystal_F_000 988
_exptl_crystal_size_max 0.12
_exptl_crystal_size_mid 0.10
_exptl_crystal_size_min 0.09
_refine_diff_density_max 0.436
_refine_diff_density_min -0.293
_refine_diff_density_rms 0.057
_refine_ls_extinction_method none
_refine_ls_goodness_of_fit_ref 1.014
_refine_ls_hydrogen_treatment constr
_refine_ls_matrix_type full
_refine_ls_number_parameters 632
_refine_ls_number_reflns 10797
_refine_ls_number_restraints 0
_refine_ls_restrained_S_all 1.014
_refine_ls_R_factor_all 0.1720
_refine_ls_R_factor_gt 0.0794
_refine_ls_shift/su_max 0.000
_refine_ls_shift/su_mean 0.000
_refine_ls_structure_factor_coef Fsqd
_refine_ls_weighting_details 'calc w=1/[\s^2^(Fo^2^)+(0.0686P)^2^+2.0538P] where P=(Fo^2^+2Fc^2^)/3'
_refine_ls_weighting_scheme calc
_refine_ls_wR_factor_gt 0.1673
_refine_ls_wR_factor_ref 0.2052
_reflns_number_gt 5572
_reflns_number_total 10797
_reflns_threshold_expression >2sigma(I)
_cod_data_source_file c1nj20708c.txt
_cod_data_source_block 1
_cod_depositor_comments
;
The following automatic conversions were performed:

'_chemical_melting_point' value 'not measured' was changed to '?' -
the value is undefined or not given.

'_symmetry_cell_setting' value
'Triclinic' changed to 'triclinic' according to
/home/saulius/struct/CIF-dictionaries/cif_core.dic dictionary named
'cif_core.dic' version 2.4.1 from 2010-06-29.

Automatic conversion script
Id: cif_fix_values 1715 2011-07-08 13:25:40Z adriana 

The following automatic conversions were performed:

'_exptl_crystal_density_meas' value 'not measured' was changed to '?'
- the value is perceived as not measured.

Automatic conversion script
Id: cif_fix_values 3008 2015-01-20 13:52:24Z robertas 
;
_cod_original_sg_symbol_H-M P-1
_cod_database_code 7052817

loop_
_symmetry_equiv_pos_as_xyz
'x, y, z'
'-x, -y, -z'

loop_
_atom_site_label
_atom_site_type_symbol
_atom_site_fract_x
_atom_site_fract_y
_atom_site_fract_z
_atom_site_U_iso_or_equiv
_atom_site_adp_type
_atom_site_occupancy
_atom_site_symmetry_multiplicity
_atom_site_calc_flag
_atom_site_refinement_flags
_atom_site_disorder_assembly
_atom_site_disorder_group
O1 O -0.14504(19) 0.06905(19) -0.01080(18) 0.0459(7) Uani 1 1 d . . .
O2 O -0.50966(18) 0.06318(19) 0.34687(19) 0.0454(7) Uani 1 1 d . . .
O3 O 0.12886(17) 0.19006(17) 0.22736(17) 0.0358(6) Uani 1 1 d . . .
O4 O 0.22035(16) 0.21011(16) 0.42866(17) 0.0320(5) Uani 1 1 d . . .
O5 O -0.28544(17) 0.18425(18) 0.61704(18) 0.0368(6) Uani 1 1 d . . .
O6 O -0.08832(15) 0.20744(16) 0.71775(16) 0.0293(5) Uani 1 1 d . . .
O7 O -0.13740(17) 0.23717(18) 0.35761(18) 0.0388(6) Uani 1 1 d . . .
O8 O 0.10644(17) 0.49571(17) 0.62164(18) 0.0380(6) Uani 1 1 d . . .
O9 O 0.0177(2) -0.10681(17) 0.5275(2) 0.0474(7) Uani 1 1 d . . .
O10 O 0.25750(17) 0.18411(18) 0.76642(18) 0.0385(6) Uani 1 1 d . . .
N1 N -0.0929(2) 0.1590(2) 0.1401(2) 0.0328(7) Uani 1 1 d . . .
H1N H -0.1052 0.1723 0.2029 0.039 Uiso 1 1 calc R . .
N2 N -0.3620(2) 0.1621(2) 0.3964(2) 0.0320(7) Uani 1 1 d . . .
H2N H -0.2991 0.1802 0.3842 0.038 Uiso 1 1 calc R . .
C1 C -0.2895(2) 0.0918(2) 0.2053(2) 0.0288(7) Uani 1 1 d . . .
H1A H -0.2524 0.1521 0.2425 0.035 Uiso 1 1 calc R . .
C2 C -0.3782(2) 0.0474(2) 0.2393(2) 0.0290(7) Uani 1 1 d . . .
C3 C -0.4327(2) -0.0395(2) 0.1823(3) 0.0326(8) Uani 1 1 d . . .
H3A H -0.4934 -0.0694 0.2051 0.039 Uiso 1 1 calc R . .
C4 C -0.4012(2) -0.0839(2) 0.0933(3) 0.0329(8) Uani 1 1 d . A .
C5 C -0.3118(2) -0.0378(2) 0.0624(3) 0.0325(8) Uani 1 1 d . . .
H5A H -0.2887 -0.0662 0.0015 0.039 Uiso 1 1 calc R . .
C6 C -0.2553(2) 0.0486(2) 0.1178(2) 0.0278(7) Uani 1 1 d . . .
C7 C -0.4626(3) -0.1785(3) 0.0297(3) 0.0406(9) Uani 1 1 d . . .
C8 C -0.5612(4) -0.2090(4) 0.0732(5) 0.0641(15) Uani 0.87 1 d P A 1
H8A H -0.5979 -0.2705 0.0323 0.096 Uiso 0.87 1 calc PR A 1
H8B H -0.6019 -0.1539 0.0744 0.096 Uiso 0.87 1 calc PR A 1
H8C H -0.5478 -0.2222 0.1409 0.096 Uiso 0.87 1 calc PR A 1
C9 C -0.4868(4) -0.1560(3) -0.0746(4) 0.0556(13) Uani 0.87 1 d P A 1
H9A H -0.5298 -0.2148 -0.1136 0.083 Uiso 0.87 1 calc PR A 1
H9B H -0.4242 -0.1421 -0.1068 0.083 Uiso 0.87 1 calc PR A 1
H9C H -0.5219 -0.0968 -0.0704 0.083 Uiso 0.87 1 calc PR A 1
C10 C -0.4010(4) -0.2647(3) 0.0235(4) 0.0509(13) Uani 0.87 1 d P A 1
H10A H -0.4411 -0.3264 -0.0138 0.076 Uiso 0.87 1 calc PR A 1
H10B H -0.3818 -0.2764 0.0906 0.076 Uiso 0.87 1 calc PR A 1
H10C H -0.3403 -0.2470 -0.0105 0.076 Uiso 0.87 1 calc PR A 1
C8A C -0.566(2) -0.164(2) 0.008(3) 0.0509(13) Uani 0.13 1 d P A 2
H8D H -0.5704 -0.1290 -0.0495 0.076 Uiso 0.13 1 calc PR A 2
H8E H -0.5886 -0.1227 0.0658 0.076 Uiso 0.13 1 calc PR A 2
H8F H -0.6093 -0.2299 -0.0057 0.076 Uiso 0.13 1 calc PR A 2
C9A C -0.412(2) -0.215(3) -0.058(3) 0.0641(15) Uani 0.13 1 d P A 2
H9D H -0.4054 -0.1630 -0.1015 0.096 Uiso 0.13 1 calc PR A 2
H9E H -0.4517 -0.2774 -0.0941 0.096 Uiso 0.13 1 calc PR A 2
H9F H -0.3450 -0.2284 -0.0372 0.096 Uiso 0.13 1 calc PR A 2
C10A C -0.474(3) -0.262(2) 0.100(2) 0.0556(13) Uani 0.13 1 d P A 2
H10D H -0.4980 -0.3291 0.0606 0.083 Uiso 0.13 1 calc PR A 2
H10E H -0.5224 -0.2464 0.1491 0.083 Uiso 0.13 1 calc PR A 2
H10F H -0.4086 -0.2638 0.1351 0.083 Uiso 0.13 1 calc PR A 2
C11 C -0.1602(2) 0.0934(2) 0.0764(2) 0.0314(8) Uani 1 1 d . . .
C12 C -0.4217(2) 0.0914(2) 0.3317(3) 0.0311(8) Uani 1 1 d . . .
C13 C -0.0006(2) 0.2081(3) 0.1069(3) 0.0330(8) Uani 1 1 d . . .
H13A H 0.0127 0.2795 0.1404 0.040 Uiso 1 1 calc R . .
H13B H -0.0106 0.2089 0.0347 0.040 Uiso 1 1 calc R . .
C14 C 0.0904(3) 0.1586(3) 0.1263(3) 0.0358(8) Uani 1 1 d . . .
H14A H 0.0719 0.0839 0.1130 0.043 Uiso 1 1 calc R . .
H14B H 0.1427 0.1783 0.0817 0.043 Uiso 1 1 calc R . .
C15 C 0.2089(3) 0.1383(3) 0.2547(3) 0.0389(9) Uani 1 1 d . . .
H15A H 0.2498 0.1252 0.1975 0.047 Uiso 1 1 calc R . .
H15B H 0.1808 0.0721 0.2726 0.047 Uiso 1 1 calc R . .
C16 C 0.2747(3) 0.2001(3) 0.3411(3) 0.0374(8) Uani 1 1 d . . .
H16A H 0.3343 0.1669 0.3536 0.045 Uiso 1 1 calc R . .
H16B H 0.2987 0.2683 0.3251 0.045 Uiso 1 1 calc R . .
C17 C -0.4000(3) 0.2096(3) 0.4869(2) 0.0335(8) Uani 1 1 d . . .
H17A H -0.4725 0.2124 0.4738 0.040 Uiso 1 1 calc R . .
H17B H -0.3651 0.2803 0.5041 0.040 Uiso 1 1 calc R . .
C18 C -0.3864(2) 0.1557(3) 0.5744(3) 0.0352(8) Uani 1 1 d . . .
H18A H -0.4339 0.1744 0.6242 0.042 Uiso 1 1 calc R . .
H18B H -0.4004 0.0814 0.5527 0.042 Uiso 1 1 calc R . .
C19 C -0.2620(3) 0.1300(3) 0.6953(3) 0.0364(8) Uani 1 1 d . . .
H19A H -0.2397 0.0655 0.6673 0.044 Uiso 1 1 calc R . .
H19B H -0.3228 0.1137 0.7309 0.044 Uiso 1 1 calc R . .
C20 C -0.1806(2) 0.1925(3) 0.7661(3) 0.0345(8) Uani 1 1 d . . .
H20A H -0.2008 0.2592 0.7903 0.041 Uiso 1 1 calc R . .
H20B H -0.1699 0.1579 0.8240 0.041 Uiso 1 1 calc R . .
C21 C 0.2781(2) 0.2778(2) 0.5059(3) 0.0290(7) Uani 1 1 d . . .
C22 C 0.2737(2) 0.3807(3) 0.5135(3) 0.0316(8) Uani 1 1 d . . .
C23 C 0.3410(2) 0.4477(3) 0.5825(3) 0.0349(8) Uani 1 1 d . . .
H23A H 0.3390 0.5185 0.5874 0.042 Uiso 1 1 calc R . .
C24 C 0.4111(2) 0.4148(3) 0.6443(3) 0.0338(8) Uani 1 1 d . . .
C25 C 0.4034(2) 0.3104(2) 0.6426(3) 0.0324(8) Uani 1 1 d . . .
H25A H 0.4446 0.2857 0.6895 0.039 Uiso 1 1 calc R . .
C26 C 0.3376(2) 0.2409(2) 0.5750(3) 0.0310(8) Uani 1 1 d . . .
C27 C 0.4959(3) 0.4880(3) 0.7072(3) 0.0428(9) Uani 1 1 d . . .
C28 C 0.5938(3) 0.4731(4) 0.6608(4) 0.0700(14) Uani 1 1 d . . .
H28A H 0.5907 0.4905 0.5936 0.105 Uiso 1 1 calc R . .
H28B H 0.6039 0.4022 0.6575 0.105 Uiso 1 1 calc R . .
H28C H 0.6499 0.5172 0.7013 0.105 Uiso 1 1 calc R . .
C29 C 0.4808(4) 0.5985(3) 0.7137(5) 0.0845(18) Uani 1 1 d . . .
H29A H 0.4797 0.6173 0.6470 0.127 Uiso 1 1 calc R . .
H29B H 0.5362 0.6418 0.7559 0.127 Uiso 1 1 calc R . .
H29C H 0.4169 0.6077 0.7422 0.127 Uiso 1 1 calc R . .
C30 C 0.5109(3) 0.4639(4) 0.8128(3) 0.0618(12) Uani 1 1 d . . .
H30A H 0.5286 0.3954 0.8098 0.093 Uiso 1 1 calc R . .
H30B H 0.4485 0.4675 0.8459 0.093 Uiso 1 1 calc R . .
H30C H 0.5652 0.5133 0.8502 0.093 Uiso 1 1 calc R . .
C31 C -0.0156(2) 0.2790(2) 0.7767(2) 0.0276(7) Uani 1 1 d . . .
C32 C 0.0557(2) 0.2461(2) 0.8377(2) 0.0298(7) Uani 1 1 d . . .
C33 C 0.1213(2) 0.3196(2) 0.9018(2) 0.0310(7) Uani 1 1 d . . .
H33A H 0.1695 0.2983 0.9444 0.037 Uiso 1 1 calc R . .
C34 C 0.1191(2) 0.4239(2) 0.9059(2) 0.0311(7) Uani 1 1 d . . .
C35 C 0.0527(2) 0.4518(3) 0.8367(2) 0.0326(8) Uani 1 1 d . . .
H35A H 0.0530 0.5219 0.8341 0.039 Uiso 1 1 calc R . .
C36 C -0.0142(2) 0.3811(2) 0.7714(2) 0.0301(7) Uani 1 1 d . . .
C37 C 0.1906(3) 0.5009(3) 0.9787(3) 0.0373(8) Uani 1 1 d . . .
C38 C 0.1939(3) 0.4700(3) 1.0819(3) 0.0484(10) Uani 1 1 d . . .
H38A H 0.2200 0.4054 1.0790 0.073 Uiso 1 1 calc R . .
H38B H 0.1259 0.4624 1.1046 0.073 Uiso 1 1 calc R . .
H38C H 0.2378 0.5225 1.1283 0.073 Uiso 1 1 calc R . .
C39 C 0.1617(3) 0.6077(3) 0.9874(3) 0.0505(11) Uani 1 1 d . . .
H39A H 0.0928 0.6060 1.0075 0.076 Uiso 1 1 calc R . .
H39B H 0.1658 0.6313 0.9231 0.076 Uiso 1 1 calc R . .
H39C H 0.2080 0.6540 1.0373 0.076 Uiso 1 1 calc R . .
C40 C 0.2956(3) 0.5045(3) 0.9407(4) 0.0594(12) Uani 1 1 d . . .
H40A H 0.3173 0.4379 0.9390 0.089 Uiso 1 1 calc R . .
H40B H 0.3430 0.5556 0.9851 0.089 Uiso 1 1 calc R . .
H40C H 0.2936 0.5223 0.8737 0.089 Uiso 1 1 calc R . .
C41 C -0.0767(2) 0.2879(2) 0.4231(2) 0.0295(7) Uani 1 1 d . . .
C42 C 0.0273(2) 0.3196(2) 0.4027(2) 0.0290(7) Uani 1 1 d . . .
H42A H 0.0503 0.2936 0.3410 0.035 Uiso 1 1 calc R . .
C43 C 0.0906(2) 0.3842(2) 0.4688(2) 0.0277(7) Uani 1 1 d . . .
C44 C 0.0550(2) 0.4264(2) 0.5654(2) 0.0277(7) Uani 1 1 d . . .
C45 C -0.0467(2) 0.3835(2) 0.5909(2) 0.0279(7) Uani 1 1 d . . .
C46 C -0.1064(2) 0.3183(2) 0.5221(2) 0.0293(7) Uani 1 1 d . . .
H46A H -0.1711 0.2907 0.5386 0.035 Uiso 1 1 calc R . .
C47 C 0.1979(2) 0.4194(3) 0.4484(3) 0.0340(8) Uani 1 1 d . . .
H47A H 0.2106 0.4945 0.4594 0.041 Uiso 1 1 calc R . .
H47B H 0.2073 0.3956 0.3779 0.041 Uiso 1 1 calc R . .
C48 C -0.0784(3) 0.4159(3) 0.6928(2) 0.0325(8) Uani 1 1 d . . .
H48A H -0.1497 0.3871 0.6961 0.039 Uiso 1 1 calc R . .
H48B H -0.0729 0.4908 0.7058 0.039 Uiso 1 1 calc R . .
C49 C 0.0718(3) -0.0356(2) 0.5808(3) 0.0363(8) Uani 1 1 d . . .
C50 C 0.0387(3) 0.0105(3) 0.6755(3) 0.0362(8) Uani 1 1 d . . .
H50A H -0.0257 -0.0147 0.6944 0.043 Uiso 1 1 calc R . .
C51 C 0.0959(2) 0.0860(2) 0.7355(2) 0.0289(7) Uani 1 1 d . . .
C52 C 0.1983(2) 0.1234(2) 0.7075(2) 0.0275(7) Uani 1 1 d . . .
C53 C 0.2296(2) 0.0837(2) 0.6081(2) 0.0295(7) Uani 1 1 d . . .
C54 C 0.1687(2) 0.0074(2) 0.5512(3) 0.0341(8) Uani 1 1 d . . .
H54A H 0.1895 -0.0199 0.4889 0.041 Uiso 1 1 calc R . .
C55 C 0.0635(3) 0.1336(2) 0.8333(2) 0.0326(8) Uani 1 1 d . . .
H55A H 0.1125 0.1256 0.8874 0.039 Uiso 1 1 calc R . .
H55B H -0.0027 0.0970 0.8449 0.039 Uiso 1 1 calc R . .
C56 C 0.3295(2) 0.1280(2) 0.5780(3) 0.0307(7) Uani 1 1 d . . .
H56A H 0.3403 0.0926 0.5116 0.037 Uiso 1 1 calc R . .
H56B H 0.3833 0.1162 0.6255 0.037 Uiso 1 1 calc R . .

loop_
_atom_site_aniso_label
_atom_site_aniso_U_11
_atom_site_aniso_U_22
_atom_site_aniso_U_33
_atom_site_aniso_U_23
_atom_site_aniso_U_13
_atom_site_aniso_U_12
O1 0.0474(16) 0.0533(16) 0.0314(15) -0.0041(12) 0.0132(12) -0.0043(12)
O2 0.0324(14) 0.0544(16) 0.0445(16) -0.0020(13) 0.0096(12) -0.0034(12)
O3 0.0355(13) 0.0418(13) 0.0302(13) 0.0012(11) 0.0013(10) 0.0114(11)
O4 0.0251(12) 0.0365(13) 0.0332(13) 0.0051(10) 0.0038(10) 0.0002(10)
O5 0.0276(12) 0.0440(14) 0.0387(14) 0.0130(11) -0.0014(10) -0.0011(10)
O6 0.0263(12) 0.0325(12) 0.0270(12) -0.0005(10) 0.0041(10) 0.0021(10)
O7 0.0322(13) 0.0443(14) 0.0342(14) -0.0041(11) -0.0017(11) -0.0013(11)
O8 0.0381(13) 0.0277(12) 0.0423(15) -0.0015(11) -0.0039(11) -0.0050(10)
O9 0.0522(16) 0.0299(13) 0.0523(17) -0.0040(12) -0.0088(13) -0.0043(12)
O10 0.0341(13) 0.0411(14) 0.0355(14) -0.0019(11) -0.0024(11) -0.0007(11)
N1 0.0294(15) 0.0418(16) 0.0251(15) 0.0041(13) 0.0041(12) -0.0015(13)
N2 0.0238(14) 0.0409(16) 0.0286(15) -0.0026(13) 0.0035(12) 0.0038(12)
C1 0.0264(17) 0.0287(17) 0.0285(18) 0.0007(14) -0.0027(14) 0.0002(14)
C2 0.0236(16) 0.0325(17) 0.0293(18) 0.0020(14) -0.0023(14) 0.0036(14)
C3 0.0263(17) 0.0302(17) 0.040(2) 0.0068(15) -0.0012(15) -0.0007(14)
C4 0.0333(19) 0.0270(17) 0.035(2) -0.0018(15) -0.0059(16) 0.0031(14)
C5 0.0344(19) 0.0313(17) 0.0303(19) -0.0009(15) -0.0004(15) 0.0067(15)
C6 0.0288(17) 0.0279(16) 0.0260(17) 0.0023(14) -0.0003(14) 0.0044(14)
C7 0.036(2) 0.0326(18) 0.047(2) -0.0065(17) -0.0053(17) 0.0006(16)
C8 0.044(3) 0.052(3) 0.080(4) -0.018(3) 0.000(3) -0.018(2)
C9 0.066(3) 0.043(3) 0.049(3) -0.004(2) -0.026(3) 0.003(2)
C10 0.058(3) 0.029(2) 0.058(3) -0.009(2) -0.020(2) 0.010(2)
C8A 0.058(3) 0.029(2) 0.058(3) -0.009(2) -0.020(2) 0.010(2)
C9A 0.044(3) 0.052(3) 0.080(4) -0.018(3) 0.000(3) -0.018(2)
C10A 0.066(3) 0.043(3) 0.049(3) -0.004(2) -0.026(3) 0.003(2)
C11 0.0326(18) 0.0331(18) 0.0279(19) 0.0015(15) 0.0021(15) 0.0069(15)
C12 0.0249(18) 0.0332(18) 0.0336(19) 0.0045(15) 0.0013(15) 0.0007(14)
C13 0.0329(18) 0.0373(18) 0.0288(18) 0.0096(15) 0.0063(15) -0.0011(15)
C14 0.038(2) 0.0389(19) 0.0302(19) 0.0040(15) 0.0075(15) 0.0030(16)
C15 0.0337(19) 0.043(2) 0.042(2) 0.0037(17) 0.0060(16) 0.0123(16)
C16 0.0275(18) 0.047(2) 0.039(2) 0.0077(17) 0.0062(16) 0.0071(16)
C17 0.0291(18) 0.0380(18) 0.0323(19) -0.0030(15) 0.0060(15) 0.0087(15)
C18 0.0245(17) 0.0406(19) 0.037(2) -0.0014(16) 0.0047(15) 0.0009(15)
C19 0.0352(19) 0.042(2) 0.033(2) 0.0087(16) 0.0038(15) 0.0033(16)
C20 0.0317(18) 0.045(2) 0.0287(19) 0.0051(16) 0.0084(15) 0.0101(16)
C21 0.0190(16) 0.0300(17) 0.0366(19) 0.0064(15) 0.0025(14) -0.0029(13)
C22 0.0250(17) 0.0368(18) 0.0341(19) 0.0096(15) 0.0061(14) 0.0030(14)
C23 0.0300(18) 0.0310(18) 0.042(2) 0.0047(16) 0.0079(16) -0.0010(15)
C24 0.0242(17) 0.0402(19) 0.036(2) 0.0056(16) 0.0059(15) 0.0005(15)
C25 0.0237(17) 0.0386(19) 0.0344(19) 0.0070(15) 0.0031(14) 0.0011(14)
C26 0.0229(16) 0.0348(18) 0.0356(19) 0.0044(15) 0.0075(14) 0.0046(14)
C27 0.035(2) 0.048(2) 0.038(2) -0.0007(18) -0.0013(17) -0.0073(17)
C28 0.038(2) 0.099(4) 0.058(3) -0.009(3) 0.009(2) -0.023(2)
C29 0.078(3) 0.042(2) 0.118(5) -0.008(3) -0.040(3) -0.005(2)
C30 0.054(3) 0.080(3) 0.044(3) 0.003(2) 0.003(2) -0.009(2)
C31 0.0306(17) 0.0294(17) 0.0220(16) -0.0002(14) 0.0045(14) 0.0055(14)
C32 0.0284(17) 0.0349(18) 0.0262(17) 0.0023(14) 0.0060(14) 0.0061(14)
C33 0.0294(18) 0.0395(19) 0.0250(17) 0.0076(15) 0.0043(14) 0.0049(15)
C34 0.0297(17) 0.0354(18) 0.0265(18) 0.0006(14) 0.0059(14) 0.0019(14)
C35 0.0377(19) 0.0306(17) 0.0300(19) 0.0041(15) 0.0060(15) 0.0062(15)
C36 0.0317(18) 0.0357(18) 0.0227(17) -0.0001(14) 0.0033(14) 0.0089(15)
C37 0.0328(19) 0.0402(19) 0.036(2) -0.0024(16) 0.0023(16) 0.0029(16)
C38 0.046(2) 0.056(2) 0.039(2) -0.0030(19) -0.0076(18) 0.0067(19)
C39 0.053(2) 0.044(2) 0.048(2) -0.0054(19) -0.008(2) 0.0030(19)
C40 0.043(2) 0.054(3) 0.075(3) -0.004(2) 0.008(2) 0.002(2)
C41 0.0285(17) 0.0285(17) 0.0302(18) 0.0028(14) -0.0004(15) 0.0028(14)
C42 0.0270(17) 0.0301(17) 0.0298(18) 0.0045(14) 0.0048(14) 0.0029(14)
C43 0.0257(17) 0.0263(16) 0.0329(18) 0.0080(14) 0.0042(14) 0.0055(13)
C44 0.0310(17) 0.0238(16) 0.0292(18) 0.0070(14) -0.0006(14) 0.0059(14)
C45 0.0282(17) 0.0278(16) 0.0289(18) 0.0066(14) 0.0019(14) 0.0067(14)
C46 0.0254(17) 0.0325(17) 0.0298(18) 0.0058(14) 0.0044(14) 0.0020(14)
C47 0.0279(18) 0.0309(17) 0.044(2) 0.0114(16) 0.0047(15) 0.0018(14)
C48 0.0357(19) 0.0340(18) 0.0290(18) 0.0052(15) 0.0019(15) 0.0091(15)
C49 0.039(2) 0.0241(17) 0.044(2) 0.0047(16) -0.0046(17) 0.0020(15)
C50 0.0316(19) 0.0355(19) 0.041(2) 0.0078(16) 0.0031(16) 0.0011(15)
C51 0.0302(18) 0.0264(16) 0.0324(18) 0.0098(14) 0.0017(15) 0.0069(14)
C52 0.0292(17) 0.0236(16) 0.0299(18) 0.0051(14) -0.0024(14) 0.0051(14)
C53 0.0319(18) 0.0271(16) 0.0313(18) 0.0066(14) 0.0022(15) 0.0090(14)
C54 0.0355(19) 0.0299(17) 0.035(2) -0.0001(15) 0.0011(16) 0.0057(15)
C55 0.0360(19) 0.0342(18) 0.0287(18) 0.0069(15) 0.0032(15) 0.0071(15)
C56 0.0270(17) 0.0335(18) 0.0325(19) 0.0053(15) 0.0039(14) 0.0073(14)

loop_
_atom_type_symbol
_atom_type_description
_atom_type_scat_dispersion_real
_atom_type_scat_dispersion_imag
_atom_type_scat_source
C C 0.0033 0.0016 'International Tables Vol C Tables 4.2.6.8 and 6.1.1.4'
H H 0.0000 0.0000 'International Tables Vol C Tables 4.2.6.8 and 6.1.1.4'
N N 0.0061 0.0033 'International Tables Vol C Tables 4.2.6.8 and 6.1.1.4'
O O 0.0106 0.0060 'International Tables Vol C Tables 4.2.6.8 and 6.1.1.4'

loop_
_geom_angle_atom_site_label_1
_geom_angle_atom_site_label_2
_geom_angle_atom_site_label_3
_geom_angle
C15 O3 C14 112.8(2)
C21 O4 C16 110.4(2)
C18 O5 C19 113.3(3)
C31 O6 C20 111.3(2)
C11 N1 C13 121.2(3)
C11 N1 H1N 119.4
C13 N1 H1N 119.4
C12 N2 C17 120.8(3)
C12 N2 H2N 119.6
C17 N2 H2N 119.6
C6 C1 C2 120.3(3)
C6 C1 H1A 119.9
C2 C1 H1A 119.9
C1 C2 C3 118.8(3)
C1 C2 C12 123.4(3)
C3 C2 C12 117.6(3)
C4 C3 C2 122.3(3)
C4 C3 H3A 118.9
C2 C3 H3A 118.9
C3 C4 C5 117.2(3)
C3 C4 C7 122.1(3)
C5 C4 C7 120.7(3)
C6 C5 C4 122.0(3)
C6 C5 H5A 119.0
C4 C5 H5A 119.0
C1 C6 C5 119.4(3)
C1 C6 C11 122.9(3)
C5 C6 C11 117.6(3)
C8A C7 C9A 114(2)
C8A C7 C10 138.5(12)
C9A C7 C10 55.7(17)
C8A C7 C8 45.5(16)
C9A C7 C8 136.4(12)
C10 C7 C8 109.9(4)
C8A C7 C9 65.1(16)
C9A C7 C9 55.5(17)
C10 C7 C9 109.3(4)
C8 C7 C9 107.8(4)
C8A C7 C4 111.5(11)
C9A C7 C4 112.3(12)
C10 C7 C4 108.9(3)
C8 C7 C4 111.2(3)
C9 C7 C4 109.6(3)
C8A C7 C10A 103(2)
C9A C7 C10A 110(2)
C10 C7 C10A 56.8(14)
C8 C7 C10A 58.5(14)
C9 C7 C10A 145.0(10)
C4 C7 C10A 105.3(10)
C7 C8 H8A 109.5
C7 C8 H8B 109.5
C7 C8 H8C 109.5
C7 C9 H9A 109.5
C7 C9 H9B 109.5
C7 C9 H9C 109.5
C7 C10 H10A 109.5
C7 C10 H10B 109.5
C7 C10 H10C 109.5
C7 C8A H8D 109.5
C7 C8A H8E 109.5
H8D C8A H8E 109.5
C7 C8A H8F 109.5
H8D C8A H8F 109.5
H8E C8A H8F 109.5
C7 C9A H9D 109.5
C7 C9A H9E 109.5
H9D C9A H9E 109.5
C7 C9A H9F 109.5
H9D C9A H9F 109.5
H9E C9A H9F 109.5
C7 C10A H10D 109.5
C7 C10A H10E 109.5
H10D C10A H10E 109.5
C7 C10A H10F 109.5
H10D C10A H10F 109.5
H10E C10A H10F 109.5
O1 C11 N1 122.1(3)
O1 C11 C6 120.8(3)
N1 C11 C6 117.1(3)
O2 C12 N2 121.5(3)
O2 C12 C2 120.6(3)
N2 C12 C2 117.9(3)
N1 C13 C14 114.5(3)
N1 C13 H13A 108.6
C14 C13 H13A 108.6
N1 C13 H13B 108.6
C14 C13 H13B 108.6
H13A C13 H13B 107.6
O3 C14 C13 109.3(3)
O3 C14 H14A 109.8
C13 C14 H14A 109.8
O3 C14 H14B 109.8
C13 C14 H14B 109.8
H14A C14 H14B 108.3
O3 C15 C16 110.8(3)
O3 C15 H15A 109.5
C16 C15 H15A 109.5
O3 C15 H15B 109.5
C16 C15 H15B 109.5
H15A C15 H15B 108.1
O4 C16 C15 110.7(3)
O4 C16 H16A 109.5
C15 C16 H16A 109.5
O4 C16 H16B 109.5
C15 C16 H16B 109.5
H16A C16 H16B 108.1
N2 C17 C18 114.0(3)
N2 C17 H17A 108.8
C18 C17 H17A 108.8
N2 C17 H17B 108.8
C18 C17 H17B 108.8
H17A C17 H17B 107.6
O5 C18 C17 108.8(3)
O5 C18 H18A 109.9
C17 C18 H18A 109.9
O5 C18 H18B 109.9
C17 C18 H18B 109.9
H18A C18 H18B 108.3
O5 C19 C20 110.0(3)
O5 C19 H19A 109.7
C20 C19 H19A 109.7
O5 C19 H19B 109.7
C20 C19 H19B 109.7
H19A C19 H19B 108.2
O6 C20 C19 110.1(3)
O6 C20 H20A 109.6
C19 C20 H20A 109.6
O6 C20 H20B 109.6
C19 C20 H20B 109.6
H20A C20 H20B 108.1
C22 C21 C26 120.6(3)
C22 C21 O4 119.4(3)
C26 C21 O4 120.0(3)
C21 C22 C23 118.4(3)
C21 C22 C47 120.7(3)
C23 C22 C47 120.9(3)
C24 C23 C22 122.5(3)
C24 C23 H23A 118.8
C22 C23 H23A 118.8
C23 C24 C25 116.5(3)
C23 C24 C27 122.3(3)
C25 C24 C27 121.0(3)
C26 C25 C24 122.5(3)
C26 C25 H25A 118.8
C24 C25 H25A 118.8
C25 C26 C21 118.4(3)
C25 C26 C56 120.6(3)
C21 C26 C56 121.0(3)
C28 C27 C29 109.5(4)
C28 C27 C24 107.7(3)
C29 C27 C24 112.9(3)
C28 C27 C30 105.1(3)
C29 C27 C30 108.7(4)
C24 C27 C30 112.6(3)
C27 C28 H28A 109.5
C27 C28 H28B 109.5
H28A C28 H28B 109.5
C27 C28 H28C 109.5
H28A C28 H28C 109.5
H28B C28 H28C 109.5
C27 C29 H29A 109.5
C27 C29 H29B 109.5
H29A C29 H29B 109.5
C27 C29 H29C 109.5
H29A C29 H29C 109.5
H29B C29 H29C 109.5
C27 C30 H30A 109.5
C27 C30 H30B 109.5
H30A C30 H30B 109.5
C27 C30 H30C 109.5
H30A C30 H30C 109.5
H30B C30 H30C 109.5
C36 C31 C32 121.4(3)
C36 C31 O6 119.2(3)
C32 C31 O6 119.4(3)
C33 C32 C31 117.8(3)
C33 C32 C55 120.8(3)
C31 C32 C55 121.5(3)
C32 C33 C34 122.7(3)
C32 C33 H33A 118.6
C34 C33 H33A 118.6
C35 C34 C33 116.6(3)
C35 C34 C37 122.7(3)
C33 C34 C37 120.7(3)
C36 C35 C34 122.6(3)
C36 C35 H35A 118.7
C34 C35 H35A 118.7
C31 C36 C35 118.4(3)
C31 C36 C48 121.5(3)
C35 C36 C48 119.9(3)
C34 C37 C38 110.9(3)
C34 C37 C40 107.7(3)
C38 C37 C40 109.0(3)
C34 C37 C39 112.4(3)
C38 C37 C39 108.4(3)
C40 C37 C39 108.3(3)
C37 C38 H38A 109.5
C37 C38 H38B 109.5
H38A C38 H38B 109.5
C37 C38 H38C 109.5
H38A C38 H38C 109.5
H38B C38 H38C 109.5
C37 C39 H39A 109.5
C37 C39 H39B 109.5
H39A C39 H39B 109.5
C37 C39 H39C 109.5
H39A C39 H39C 109.5
H39B C39 H39C 109.5
C37 C40 H40A 109.5
C37 C40 H40B 109.5
H40A C40 H40B 109.5
C37 C40 H40C 109.5
H40A C40 H40C 109.5
H40B C40 H40C 109.5
O7 C41 C46 121.1(3)
O7 C41 C42 120.7(3)
C46 C41 C42 118.2(3)
C43 C42 C41 121.4(3)
C43 C42 H42A 119.3
C41 C42 H42A 119.3
C42 C43 C44 119.8(3)
C42 C43 C47 122.2(3)
C44 C43 C47 118.0(3)
O8 C44 C43 121.2(3)
O8 C44 C45 120.5(3)
C43 C44 C45 118.2(3)
C46 C45 C44 118.8(3)
C46 C45 C48 122.4(3)
C44 C45 C48 118.8(3)
C45 C46 C41 122.6(3)
C45 C46 H46A 118.7
C41 C46 H46A 118.7
C43 C47 C22 112.5(3)
C43 C47 H47A 109.1
C22 C47 H47A 109.1
C43 C47 H47B 109.1
C22 C47 H47B 109.1
H47A C47 H47B 107.8
C45 C48 C36 111.4(3)
C45 C48 H48A 109.4
C36 C48 H48A 109.4
C45 C48 H48B 109.4
C36 C48 H48B 109.4
H48A C48 H48B 108.0
O9 C49 C54 121.5(3)
O9 C49 C50 120.6(3)
C54 C49 C50 117.9(3)
C51 C50 C49 122.2(3)
C51 C50 H50A 118.9
C49 C50 H50A 118.9
C50 C51 C52 119.0(3)
C50 C51 C55 122.9(3)
C52 C51 C55 118.1(3)
O10 C52 C53 120.0(3)
O10 C52 C51 120.5(3)
C53 C52 C51 119.4(3)
C54 C53 C52 118.3(3)
C54 C53 C56 123.0(3)
C52 C53 C56 118.6(3)
C53 C54 C49 122.8(3)
C53 C54 H54A 118.6
C49 C54 H54A 118.6
C51 C55 C32 113.1(3)
C51 C55 H55A 109.0
C32 C55 H55A 109.0
C51 C55 H55B 109.0
C32 C55 H55B 109.0
H55A C55 H55B 107.8
C53 C56 C26 112.8(3)
C53 C56 H56A 109.0
C26 C56 H56A 109.0
C53 C56 H56B 109.0
C26 C56 H56B 109.0
H56A C56 H56B 107.8

loop_
_geom_bond_atom_site_label_1
_geom_bond_atom_site_label_2
_geom_bond_distance
O1 C11 1.224(4)
O2 C12 1.231(4)
O3 C15 1.425(4)
O3 C14 1.428(4)
O4 C21 1.405(4)
O4 C16 1.436(4)
O5 C18 1.427(4)
O5 C19 1.427(4)
O6 C31 1.399(4)
O6 C20 1.443(4)
O7 C41 1.232(4)
O8 C44 1.220(4)
O9 C49 1.233(4)
O10 C52 1.227(4)
N1 C11 1.349(4)
N1 C13 1.453(4)
N1 H1N 0.8800
N2 C12 1.339(4)
N2 C17 1.459(4)
N2 H2N 0.8800
C1 C6 1.383(5)
C1 C2 1.394(5)
C1 H1A 0.9500
C2 C3 1.394(4)
C2 C12 1.500(5)
C3 C4 1.388(5)
C3 H3A 0.9500
C4 C5 1.392(5)
C4 C7 1.537(4)
C5 C6 1.391(4)
C5 H5A 0.9500
C6 C11 1.514(5)
C7 C8A 1.46(3)
C7 C9A 1.47(4)
C7 C10 1.514(5)
C7 C8 1.515(6)
C7 C9 1.527(6)
C7 C10A 1.59(3)
C8 H8A 0.9800
C8 H8B 0.9800
C8 H8C 0.9800
C9 H9A 0.9800
C9 H9B 0.9800
C9 H9C 0.9800
C10 H10A 0.9800
C10 H10B 0.9800
C10 H10C 0.9800
C8A H8D 0.9800
C8A H8E 0.9800
C8A H8F 0.9800
C9A H9D 0.9800
C9A H9E 0.9800
C9A H9F 0.9800
C10A H10D 0.9800
C10A H10E 0.9800
C10A H10F 0.9800
C13 C14 1.504(5)
C13 H13A 0.9900
C13 H13B 0.9900
C14 H14A 0.9900
C14 H14B 0.9900
C15 C16 1.503(5)
C15 H15A 0.9900
C15 H15B 0.9900
C16 H16A 0.9900
C16 H16B 0.9900
C17 C18 1.503(5)
C17 H17A 0.9900
C17 H17B 0.9900
C18 H18A 0.9900
C18 H18B 0.9900
C19 C20 1.493(5)
C19 H19A 0.9900
C19 H19B 0.9900
C20 H20A 0.9900
C20 H20B 0.9900
C21 C22 1.386(4)
C21 C26 1.395(5)
C22 C23 1.396(5)
C22 C47 1.513(5)
C23 C24 1.393(5)
C23 H23A 0.9500
C24 C25 1.393(5)
C24 C27 1.530(5)
C25 C26 1.391(4)
C25 H25A 0.9500
C26 C56 1.517(5)
C27 C28 1.520(6)
C27 C29 1.522(6)
C27 C30 1.533(6)
C28 H28A 0.9800
C28 H28B 0.9800
C28 H28C 0.9800
C29 H29A 0.9800
C29 H29B 0.9800
C29 H29C 0.9800
C30 H30A 0.9800
C30 H30B 0.9800
C30 H30C 0.9800
C31 C36 1.386(4)
C31 C32 1.398(4)
C32 C33 1.392(4)
C32 C55 1.527(4)
C33 C34 1.402(5)
C33 H33A 0.9500
C34 C35 1.393(5)
C34 C37 1.517(5)
C35 C36 1.391(4)
C35 H35A 0.9500
C36 C48 1.510(4)
C37 C38 1.528(5)
C37 C40 1.529(5)
C37 C39 1.532(5)
C38 H38A 0.9800
C38 H38B 0.9800
C38 H38C 0.9800
C39 H39A 0.9800
C39 H39B 0.9800
C39 H39C 0.9800
C40 H40A 0.9800
C40 H40B 0.9800
C40 H40C 0.9800
C41 C46 1.449(5)
C41 C42 1.460(4)
C42 C43 1.332(4)
C42 H42A 0.9500
C43 C44 1.490(5)
C43 C47 1.512(5)
C44 C45 1.491(5)
C45 C46 1.332(4)
C45 C48 1.500(5)
C46 H46A 0.9500
C47 H47A 0.9900
C47 H47B 0.9900
C48 H48A 0.9900
C48 H48B 0.9900
C49 C54 1.454(5)
C49 C50 1.471(5)
C50 C51 1.329(5)
C50 H50A 0.9500
C51 C52 1.491(5)
C51 C55 1.509(5)
C52 C53 1.490(5)
C53 C54 1.338(4)
C53 C56 1.498(5)
C54 H54A 0.9500
C55 H55A 0.9900
C55 H55B 0.9900
C56 H56A 0.9900
C56 H56B 0.9900

loop_
_geom_hbond_atom_site_label_D
_geom_hbond_atom_site_label_H
_geom_hbond_atom_site_label_A
_geom_hbond_distance_DH
_geom_hbond_distance_HA
_geom_hbond_distance_DA
_geom_hbond_angle_DHA
N1 H1N O7 0.88 2.25 3.123(4) 168.9
N2 H2N O7 0.88 2.27 3.152(4) 176.3

loop_
_geom_torsion_atom_site_label_1
_geom_torsion_atom_site_label_2
_geom_torsion_atom_site_label_3
_geom_torsion_atom_site_label_4
_geom_torsion
C6 C1 C2 C3 -1.6(5)
C6 C1 C2 C12 -178.1(3)
C1 C2 C3 C4 0.6(5)
C12 C2 C3 C4 177.3(3)
C2 C3 C4 C5 -0.1(5)
C2 C3 C4 C7 -178.8(3)
C3 C4 C5 C6 0.5(5)
C7 C4 C5 C6 179.2(3)
C2 C1 C6 C5 2.0(5)
C2 C1 C6 C11 179.5(3)
C4 C5 C6 C1 -1.5(5)
C4 C5 C6 C11 -179.1(3)
C3 C4 C7 C8A 53.2(19)
C5 C4 C7 C8A -125.4(18)
C3 C4 C7 C9A -177.0(19)
C5 C4 C7 C9A 4.4(19)
C3 C4 C7 C10 -117.1(4)
C5 C4 C7 C10 64.2(5)
C3 C4 C7 C8 4.1(5)
C5 C4 C7 C8 -174.5(4)
C3 C4 C7 C9 123.3(4)
C5 C4 C7 C9 -55.3(4)
C3 C4 C7 C10A -57.5(15)
C5 C4 C7 C10A 123.8(15)
C13 N1 C11 O1 3.0(5)
C13 N1 C11 C6 -178.4(3)
C1 C6 C11 O1 -161.9(3)
C5 C6 C11 O1 15.6(5)
C1 C6 C11 N1 19.5(5)
C5 C6 C11 N1 -163.0(3)
C17 N2 C12 O2 -1.0(5)
C17 N2 C12 C2 178.8(3)
C1 C2 C12 O2 163.7(3)
C3 C2 C12 O2 -12.8(5)
C1 C2 C12 N2 -16.1(5)
C3 C2 C12 N2 167.4(3)
C11 N1 C13 C14 -98.2(4)
C15 O3 C14 C13 173.8(3)
N1 C13 C14 O3 -80.4(3)
C14 O3 C15 C16 155.8(3)
C21 O4 C16 C15 -173.0(3)
O3 C15 C16 O4 66.0(4)
C12 N2 C17 C18 90.5(4)
C19 O5 C18 C17 -174.6(3)
N2 C17 C18 O5 80.5(3)
C18 O5 C19 C20 -152.7(3)
C31 O6 C20 C19 170.3(3)
O5 C19 C20 O6 -65.6(4)
C16 O4 C21 C22 87.2(4)
C16 O4 C21 C26 -94.1(3)
C26 C21 C22 C23 9.4(5)
O4 C21 C22 C23 -171.8(3)
C26 C21 C22 C47 -170.8(3)
O4 C21 C22 C47 7.9(5)
C21 C22 C23 C24 -0.9(5)
C47 C22 C23 C24 179.4(3)
C22 C23 C24 C25 -7.3(5)
C22 C23 C24 C27 169.6(3)
C23 C24 C25 C26 7.4(5)
C27 C24 C25 C26 -169.5(3)
C24 C25 C26 C21 0.6(5)
C24 C25 C26 C56 -178.1(3)
C22 C21 C26 C25 -9.3(5)
O4 C21 C26 C25 171.9(3)
C22 C21 C26 C56 169.4(3)
O4 C21 C26 C56 -9.3(5)
C23 C24 C27 C28 -107.6(4)
C25 C24 C27 C28 69.2(5)
C23 C24 C27 C29 13.5(5)
C25 C24 C27 C29 -169.7(4)
C23 C24 C27 C30 137.0(4)
C25 C24 C27 C30 -46.2(5)
C20 O6 C31 C36 -86.3(4)
C20 O6 C31 C32 95.4(3)
C36 C31 C32 C33 7.3(5)
O6 C31 C32 C33 -174.5(3)
C36 C31 C32 C55 -171.5(3)
O6 C31 C32 C55 6.8(5)
C31 C32 C33 C34 -0.9(5)
C55 C32 C33 C34 177.8(3)
C32 C33 C34 C35 -4.9(5)
C32 C33 C34 C37 178.6(3)
C33 C34 C35 C36 4.8(5)
C37 C34 C35 C36 -178.7(3)
C32 C31 C36 C35 -7.3(5)
O6 C31 C36 C35 174.4(3)
C32 C31 C36 C48 168.8(3)
O6 C31 C36 C48 -9.5(5)
C34 C35 C36 C31 1.1(5)
C34 C35 C36 C48 -175.1(3)
C35 C34 C37 C38 137.6(3)
C33 C34 C37 C38 -46.1(4)
C35 C34 C37 C40 -103.2(4)
C33 C34 C37 C40 73.1(4)
C35 C34 C37 C39 16.0(5)
C33 C34 C37 C39 -167.7(3)
O7 C41 C42 C43 172.0(3)
C46 C41 C42 C43 -7.7(5)
C41 C42 C43 C44 -0.7(5)
C41 C42 C43 C47 -178.9(3)
C42 C43 C44 O8 -170.0(3)
C47 C43 C44 O8 8.3(4)
C42 C43 C44 C45 8.5(4)
C47 C43 C44 C45 -173.2(3)
O8 C44 C45 C46 170.5(3)
C43 C44 C45 C46 -8.0(4)
O8 C44 C45 C48 -8.9(4)
C43 C44 C45 C48 172.6(3)
C44 C45 C46 C41 -0.4(5)
C48 C45 C46 C41 179.1(3)
O7 C41 C46 C45 -171.4(3)
C42 C41 C46 C45 8.3(5)
C42 C43 C47 C22 -112.6(4)
C44 C43 C47 C22 69.1(4)
C21 C22 C47 C43 64.5(4)
C23 C22 C47 C43 -115.8(4)
C46 C45 C48 C36 115.4(3)
C44 C45 C48 C36 -65.2(4)
C31 C36 C48 C45 -65.4(4)
C35 C36 C48 C45 110.7(3)
O9 C49 C50 C51 178.7(3)
C54 C49 C50 C51 -2.8(5)
C49 C50 C51 C52 -2.0(5)
C49 C50 C51 C55 -179.5(3)
C50 C51 C52 O10 -171.0(3)
C55 C51 C52 O10 6.6(4)
C50 C51 C52 C53 7.0(4)
C55 C51 C52 C53 -175.3(3)
O10 C52 C53 C54 170.9(3)
C51 C52 C53 C54 -7.2(4)
O10 C52 C53 C56 -6.7(4)
C51 C52 C53 C56 175.2(3)
C52 C53 C54 C49 2.4(5)
C56 C53 C54 C49 179.9(3)
O9 C49 C54 C53 -179.0(3)
C50 C49 C54 C53 2.6(5)
C50 C51 C55 C32 -118.3(3)
C52 C51 C55 C32 64.2(4)
C33 C32 C55 C51 -113.3(3)
C31 C32 C55 C51 65.4(4)
C54 C53 C56 C26 122.0(3)
C52 C53 C56 C26 -60.5(4)
C25 C26 C56 C53 112.6(3)
C21 C26 C56 C53 -66.1(4)
